data_2225370
loop_
_publ_author_name
'Ha, Kwang'

_publ_section_title
;<i>trans</i>-Chlorido(dimethyl
 sulfoxide-\k<i>S</i>)(pyridine-2-carboxylato-\k^2^<i>N</i>,<i>O</i>)platinum(II)
;
_journal_coeditor_code SI2243
_journal_issue 3
_journal_name_full 'Acta Crystallographica Section E'
_journal_page_first m295
_journal_paper_doi 10.1107/S1600536810005520
_journal_volume 66
_journal_year 2010
_chemical_formula_iupac '[Pt (C6 H4 N O2) Cl (C2 H6 O S)]'
_chemical_formula_moiety 'C8 H10 Cl N O3 Pt S'
_chemical_formula_sum 'C8 H10 Cl N O3 Pt S'
_chemical_formula_weight 430.77
_chemical_name_systematic
;<i>trans</i>-Chlorido(dimethyl
 sulfoxide-\k<i>S</i>)(pyridine-2-carboxylato-\k^2^<i>N</i>,<i>O</i>)platinum(II)
;
_space_group_IT_number 62
_symmetry_cell_setting orthorhombic
_symmetry_space_group_name_Hall '-P 2ac 2n'
_symmetry_space_group_name_H-M 'P n m a'
_atom_sites_solution_hydrogens geom
_atom_sites_solution_primary direct
_atom_sites_solution_secondary difmap
_audit_creation_method SHELXL-97
_cell_angle_alpha 90.00
_cell_angle_beta 90.00
_cell_angle_gamma 90.00
_cell_formula_units_Z 4
_cell_length_a 19.5900(15)
_cell_length_b 6.9450(6)
_cell_length_c 8.1266(6)
_cell_measurement_reflns_used 3961
_cell_measurement_temperature 200(2)
_cell_measurement_theta_max 25.99
_cell_measurement_theta_min 2.71
_cell_volume 1105.64(15)
_computing_cell_refinement 'SAINT (Bruker, 2000)'
_computing_data_collection 'SMART (Bruker, 2000)'
_computing_data_reduction 'SAINT (Bruker, 2000)'
_computing_molecular_graphics 'ORTEP-3 (Farrugia, 1997) and PLATON (Spek, 2009)'
_computing_publication_material 'SHELXL97 (Sheldrick, 2008)'
_computing_structure_refinement 'SHELXL97 (Sheldrick, 2008)'
_computing_structure_solution 'SHELXS97 (Sheldrick, 2008)'
_diffrn_ambient_temperature 200(2)
_diffrn_measured_fraction_theta_full 0.984
_diffrn_measured_fraction_theta_max 0.984
_diffrn_measurement_device_type 'Bruker SMART 1000 CCD'
_diffrn_measurement_method '\f and \w scans'
_diffrn_radiation_monochromator graphite
_diffrn_radiation_source 'fine-focus sealed tube'
_diffrn_radiation_type MoK\a
_diffrn_radiation_wavelength 0.71073
_diffrn_reflns_av_R_equivalents 0.0422
_diffrn_reflns_av_sigmaI/netI 0.0320
_diffrn_reflns_limit_h_max 23
_diffrn_reflns_limit_h_min -24
_diffrn_reflns_limit_k_max 8
_diffrn_reflns_limit_k_min -8
_diffrn_reflns_limit_l_max 10
_diffrn_reflns_limit_l_min -7
_diffrn_reflns_number 6423
_diffrn_reflns_theta_full 26.00
_diffrn_reflns_theta_max 26.00
_diffrn_reflns_theta_min 2.71
_diffrn_standards_decay_% 0
_diffrn_standards_interval_count 0
_diffrn_standards_interval_time 0
_diffrn_standards_number 0
_exptl_absorpt_coefficient_mu 13.106
_exptl_absorpt_correction_T_max 1.000000
_exptl_absorpt_correction_T_min 0.630566
_exptl_absorpt_correction_type multi-scan
_exptl_absorpt_process_details '(SADABS; Bruker, 2000)'
_exptl_crystal_colour colorless
_exptl_crystal_density_diffrn 2.588
_exptl_crystal_density_method 'not measured'
_exptl_crystal_description block
_exptl_crystal_F_000 800
_exptl_crystal_size_max 0.21
_exptl_crystal_size_mid 0.17
_exptl_crystal_size_min 0.09
_refine_diff_density_max 2.598
_refine_diff_density_min -0.790
_refine_ls_extinction_method none
_refine_ls_goodness_of_fit_ref 1.095
_refine_ls_hydrogen_treatment constr
_refine_ls_matrix_type full
_refine_ls_number_parameters 89
_refine_ls_number_reflns 1169
_refine_ls_number_restraints 0
_refine_ls_restrained_S_all 1.095
_refine_ls_R_factor_all 0.0311
_refine_ls_R_factor_gt 0.0273
_refine_ls_shift/su_max 0.001
_refine_ls_shift/su_mean 0.000
_refine_ls_structure_factor_coef Fsqd
_refine_ls_weighting_details 'w=1/[\s^2^(Fo^2^)+(0.0345P)^2^+1.8204P] where P=(Fo^2^+2Fc^2^)/3'
_refine_ls_weighting_scheme calc
_refine_ls_wR_factor_gt 0.0625
_refine_ls_wR_factor_ref 0.0652
_reflns_number_gt 1085
_reflns_number_total 1169
_reflns_threshold_expression >2sigma(I)
_cod_data_source_file si2243.cif
_cod_data_source_block I
_cod_depositor_comments
;
The following automatic conversions were performed:
'_symmetry_cell_setting' value 'Orthorhombic' changed to 'orthorhombic'
according to '/home/saulius/struct/CIF-dictionaries/cif_core.dic'
dictionary named 'cif_core.dic' version 2.4.1 from
2010-06-29.

'_exptl_absorpt_correction_type' value 'Multi-scan' changed
to 'multi-scan' according to
'/home/saulius/struct/CIF-dictionaries/cif_core.dic' dictionary named
'cif_core.dic' version 2.4.1 from 2010-06-29.

Automatic conversion script
Id: cif_fix_enum 1527 2010-12-29 10:47:43Z saulius 

The following automatic conversions were performed:

'_symmetry_cell_setting' value 'Orthorhombic' changed to
'orthorhombic' according to
/home/saulius/struct/CIF-dictionaries/cif_core.dic dictionary named
'cif_core.dic' version 2.4.1 from
2010-06-29.

'_exptl_absorpt_correction_type' value 'Multi-scan'
changed to 'multi-scan' according to
/home/saulius/struct/CIF-dictionaries/cif_core.dic dictionary named
'cif_core.dic' version 2.4.1 from 2010-06-29.

Automatic conversion script
Id: cif_fix_values 1715 2011-07-08 13:25:40Z adriana 
;
_cod_database_code 2225370
_cod_database_fobs_code 2225370

loop_
_symmetry_equiv_pos_as_xyz
'x, y, z'
'-x+1/2, -y, z+1/2'
'-x, y+1/2, -z'
'x+1/2, -y+1/2, -z+1/2'
'-x, -y, -z'
'x-1/2, y, -z-1/2'
'x, -y-1/2, z'
'-x-1/2, y-1/2, z-1/2'

loop_
_atom_site_type_symbol
_atom_site_label
_atom_site_fract_x
_atom_site_fract_y
_atom_site_fract_z
_atom_site_U_iso_or_equiv
_atom_site_adp_type
_atom_site_calc_flag
_atom_site_refinement_flags
_atom_site_occupancy
_atom_site_disorder_assembly
_atom_site_disorder_group
Pt Pt1 0.087714(15) 0.2500 1.04929(4) 0.01771(13) Uani d S 1 . .
Cl Cl1 0.14026(11) 0.2500 1.3016(2) 0.0265(5) Uani d S 1 . .
S S1 0.18928(11) 0.2500 0.9332(2) 0.0209(4) Uani d S 1 . .
O O1 -0.0036(3) 0.2500 1.1647(7) 0.0243(13) Uani d S 1 . .
O O2 -0.1160(3) 0.2500 1.1182(8) 0.0311(14) Uani d S 1 . .
O O3 0.1947(3) 0.2500 0.7524(8) 0.0353(15) Uani d S 1 . .
N N1 0.0258(3) 0.2500 0.8489(8) 0.0204(15) Uani d S 1 . .
C C1 0.0441(5) 0.2500 0.6884(10) 0.029(2) Uani d S 1 . .
H H1 0.0911 0.2500 0.6596 0.035 Uiso calc SR 1 . .
C C2 -0.0051(5) 0.2500 0.5652(11) 0.035(2) Uani d S 1 . .
H H2 0.0085 0.2500 0.4530 0.042 Uiso calc SR 1 . .
C C3 -0.0726(4) 0.2500 0.6045(12) 0.0274(19) Uani d S 1 . .
H H3 -0.1066 0.2500 0.5211 0.033 Uiso calc SR 1 . .
C C4 -0.0903(4) 0.2500 0.7672(12) 0.028(2) Uani d S 1 . .
H H4 -0.1372 0.2500 0.7968 0.034 Uiso calc SR 1 . .
C C5 -0.0410(4) 0.2500 0.8904(11) 0.0205(17) Uani d S 1 . .
C C6 -0.0570(4) 0.2500 1.0681(10) 0.0217(18) Uani d S 1 . .
C C7 0.2372(3) 0.0507(9) 1.0071(8) 0.0300(14) Uani d . 1 . .
H H7A 0.2145 -0.0694 0.9755 0.045 Uiso calc R 1 . .
H H7B 0.2405 0.0577 1.1273 0.045 Uiso calc R 1 . .
H H7C 0.2832 0.0539 0.9593 0.045 Uiso calc R 1 . .

loop_
_atom_site_aniso_label
_atom_site_aniso_U_11
_atom_site_aniso_U_22
_atom_site_aniso_U_33
_atom_site_aniso_U_12
_atom_site_aniso_U_13
_atom_site_aniso_U_23
Pt1 0.0175(2) 0.02225(19) 0.0134(2) 0.000 0.00107(12) 0.000
Cl1 0.0231(11) 0.0425(12) 0.0138(10) 0.000 -0.0040(8) 0.000
S1 0.0195(11) 0.0258(10) 0.0174(10) 0.000 0.0024(8) 0.000
O1 0.018(3) 0.044(3) 0.011(3) 0.000 0.003(2) 0.000
O2 0.024(3) 0.047(4) 0.022(3) 0.000 0.003(3) 0.000
O3 0.036(4) 0.055(4) 0.015(3) 0.000 0.016(3) 0.000
N1 0.023(4) 0.019(3) 0.019(4) 0.000 0.000(3) 0.000
C1 0.028(5) 0.049(5) 0.009(4) 0.000 0.003(3) 0.000
C2 0.037(6) 0.047(6) 0.020(5) 0.000 -0.001(4) 0.000
C3 0.021(5) 0.038(5) 0.023(5) 0.000 -0.006(4) 0.000
C4 0.023(5) 0.033(5) 0.028(5) 0.000 0.001(4) 0.000
C5 0.023(4) 0.013(3) 0.025(4) 0.000 -0.002(4) 0.000
C6 0.019(4) 0.024(4) 0.022(5) 0.000 0.002(3) 0.000
C7 0.023(3) 0.029(3) 0.038(4) 0.007(3) 0.005(3) 0.005(3)

loop_
_atom_type_symbol
_atom_type_description
_atom_type_scat_dispersion_real
_atom_type_scat_dispersion_imag
_atom_type_scat_source
C C 0.0033 0.0016 'International Tables Vol C Tables 4.2.6.8 and 6.1.1.4'
H H 0.0000 0.0000 'International Tables Vol C Tables 4.2.6.8 and 6.1.1.4'
Cl Cl 0.1484 0.1585 'International Tables Vol C Tables 4.2.6.8 and 6.1.1.4'
N N 0.0061 0.0033 'International Tables Vol C Tables 4.2.6.8 and 6.1.1.4'
O O 0.0106 0.0060 'International Tables Vol C Tables 4.2.6.8 and 6.1.1.4'
Pt Pt -1.7033 8.3905 'International Tables Vol C Tables 4.2.6.8 and 6.1.1.4'
S S 0.1246 0.1234 'International Tables Vol C Tables 4.2.6.8 and 6.1.1.4'

loop_
_geom_angle_atom_site_label_1
_geom_angle_atom_site_label_2
_geom_angle_atom_site_label_3
_geom_angle_site_symmetry_1
_geom_angle_site_symmetry_3
_geom_angle
_geom_angle_publ_flag
O1 Pt1 N1 . . 81.0(2) yes
O1 Pt1 S1 . . 177.70(16) yes
N1 Pt1 S1 . . 101.31(19) yes
O1 Pt1 Cl1 . . 88.98(16) yes
N1 Pt1 Cl1 . . 169.97(19) yes
S1 Pt1 Cl1 . . 88.72(7) yes
O3 S1 C7 . 7_565 107.4(3) ?
O3 S1 C7 . . 107.4(3) ?
C7 S1 C7 7_565 . 102.3(5) ?
O3 S1 Pt1 . . 119.5(3) ?
C7 S1 Pt1 7_565 . 109.4(2) ?
C7 S1 Pt1 . . 109.4(2) ?
C6 O1 Pt1 . . 115.4(5) ?
C5 N1 C1 . . 119.8(7) ?
C5 N1 Pt1 . . 112.2(6) ?
C1 N1 Pt1 . . 127.9(6) ?
N1 C1 C2 . . 120.7(8) ?
N1 C1 H1 . . 119.6 ?
C2 C1 H1 . . 119.6 ?
C3 C2 C1 . . 120.3(9) ?
C3 C2 H2 . . 119.8 ?
C1 C2 H2 . . 119.8 ?
C2 C3 C4 . . 118.2(8) ?
C2 C3 H3 . . 120.9 ?
C4 C3 H3 . . 120.9 ?
C3 C4 C5 . . 121.4(8) ?
C3 C4 H4 . . 119.3 ?
C5 C4 H4 . . 119.3 ?
N1 C5 C4 . . 119.5(8) ?
N1 C5 C6 . . 116.7(7) ?
C4 C5 C6 . . 123.8(8) ?
O2 C6 O1 . . 123.7(8) ?
O2 C6 C5 . . 121.7(8) ?
O1 C6 C5 . . 114.7(7) ?
S1 C7 H7A . . 109.5 ?
S1 C7 H7B . . 109.5 ?
H7A C7 H7B . . 109.5 ?
S1 C7 H7C . . 109.5 ?
H7A C7 H7C . . 109.5 ?
H7B C7 H7C . . 109.5 ?

loop_
_geom_bond_atom_site_label_1
_geom_bond_atom_site_label_2
_geom_bond_site_symmetry_2
_geom_bond_distance
_geom_bond_publ_flag
Pt1 O1 . 2.020(5) yes
Pt1 N1 . 2.031(7) yes
Pt1 S1 . 2.202(2) yes
Pt1 Cl1 . 2.2945(19) yes
S1 O3 . 1.473(6) ?
S1 C7 7_565 1.778(6) ?
S1 C7 . 1.778(6) ?
O1 C6 . 1.308(10) ?
O2 C6 . 1.225(11) ?
N1 C5 . 1.352(10) ?
N1 C1 . 1.352(11) ?
C1 C2 . 1.390(13) ?
C1 H1 . 0.9500 ?
C2 C3 . 1.361(13) ?
C2 H2 . 0.9500 ?
C3 C4 . 1.367(14) ?
C3 H3 . 0.9500 ?
C4 C5 . 1.390(13) ?
C4 H4 . 0.9500 ?
C5 C6 . 1.477(12) ?
C7 H7A . 0.9800 ?
C7 H7B . 0.9800 ?
C7 H7C . 0.9800 ?

loop_
_geom_hbond_atom_site_label_D
_geom_hbond_atom_site_label_H
_geom_hbond_atom_site_label_A
_geom_hbond_site_symmetry_A
_geom_hbond_distance_DH
_geom_hbond_distance_HA
_geom_hbond_distance_DA
_geom_hbond_angle_DHA
C1 H1 O3 . 0.95 2.16 2.995(11) 145.3
C2 H2 O1 1_554 0.95 2.35 3.255(11) 158.0
C7 H7A O2 3_547 0.98 2.42 3.323(8) 152.2
C7 H7B Cl1 . 0.98 2.77 3.355(7) 119.2

loop_
_geom_torsion_atom_site_label_1
_geom_torsion_atom_site_label_2
_geom_torsion_atom_site_label_3
_geom_torsion_atom_site_label_4
_geom_torsion_site_symmetry_1
_geom_torsion_site_symmetry_2
_geom_torsion_site_symmetry_3
_geom_torsion_site_symmetry_4
_geom_torsion
_geom_torsion_publ_flag
N1 Pt1 S1 O3 . . . . 0.0 ?
Cl1 Pt1 S1 O3 . . . . 180.0 ?
N1 Pt1 S1 C7 . . . 7_565 124.3(3) ?
Cl1 Pt1 S1 C7 . . . 7_565 -55.7(3) ?
N1 Pt1 S1 C7 . . . . -124.3(3) ?
Cl1 Pt1 S1 C7 . . . . 55.7(3) ?
N1 Pt1 O1 C6 . . . . 0.000(2) ?
Cl1 Pt1 O1 C6 . . . . 180.000(2) ?
O1 Pt1 N1 C5 . . . . 0.0000(10) ?
S1 Pt1 N1 C5 . . . . 180.0000(10) ?
Cl1 Pt1 N1 C5 . . . . 0.000(4) ?
O1 Pt1 N1 C1 . . . . 180.0000(10) ?
S1 Pt1 N1 C1 . . . . 0.0000(10) ?
Cl1 Pt1 N1 C1 . . . . 180.000(3) ?
C5 N1 C1 C2 . . . . 0.000(2) ?
Pt1 N1 C1 C2 . . . . 180.0000(10) ?
N1 C1 C2 C3 . . . . 0.000(2) ?
C1 C2 C3 C4 . . . . 0.000(2) ?
C2 C3 C4 C5 . . . . 0.000(2) ?
C1 N1 C5 C4 . . . . 0.000(2) ?
Pt1 N1 C5 C4 . . . . 180.000(2) ?
C1 N1 C5 C6 . . . . 180.000(2) ?
Pt1 N1 C5 C6 . . . . 0.000(2) ?
C3 C4 C5 N1 . . . . 0.000(2) ?
C3 C4 C5 C6 . . . . 180.000(2) ?
Pt1 O1 C6 O2 . . . . 180.000(2) ?
Pt1 O1 C6 C5 . . . . 0.000(2) ?
N1 C5 C6 O2 . . . . 180.000(2) ?
C4 C5 C6 O2 . . . . 0.000(2) ?
N1 C5 C6 O1 . . . . 0.000(2) ?
C4 C5 C6 O1 . . . . 180.000(2) ?
